data_4500708
loop_
_publ_author_name
'Jia, Weiwei'
'Luo, Junhua'
'Zhu, Miaoli'

_publ_section_title
;
 A Molecular Basketwork: Self-Assembly of Coordination Polymers from
 Zn(II) and Biphenyl-3,4&#x2032;-dicarboxylate Regulated by Different
 Flexible Bridging and Chelating N-Donor Ancillary Ligands
;
_journal_issue 6
_journal_name_full 'Crystal Growth &amp; Design'
_journal_page_first 2386
_journal_paper_doi 10.1021/cg200142f
_journal_volume 11
_journal_year 2011
_chemical_formula_moiety 'C24 H16 N2 O4 Zn, 2(H2 O) '
_chemical_formula_sum 'C24 H20 N2 O6 Zn'
_chemical_formula_weight 497.79
_chemical_name_systematic
; 
 ? 
;
_space_group_IT_number 61
_symmetry_cell_setting orthorhombic
_symmetry_space_group_name_Hall '-P 2ac 2ab'
_symmetry_space_group_name_H-M 'P b c a'
_atom_sites_solution_hydrogens geom
_atom_sites_solution_primary direct
_atom_sites_solution_secondary difmap
_audit_creation_method SHELXL-97
_cell_angle_alpha 90.00
_cell_angle_beta 90.00
_cell_angle_gamma 90.00
_cell_formula_units_Z 8
_cell_length_a 16.176(12)
_cell_length_b 14.453(11)
_cell_length_c 19.137(15)
_cell_measurement_temperature 298(2)
_cell_volume 4474(6)
_computing_cell_refinement 'CrystalClear (Rigaku Inc., 2007)'
_computing_data_collection 'CrystalClear (Rigaku Inc., 2007)'
_computing_data_reduction 'CrystalClear (Rigaku Inc., 2007)'
_computing_structure_refinement 'SHELXL-97 (Sheldrick, 1997)'
_computing_structure_solution 'SHELXS-97 (Sheldrick, 1990)'
_diffrn_ambient_temperature 298(2)
_diffrn_detector_area_resol_mean 28.5714
_diffrn_measured_fraction_theta_full 0.996
_diffrn_measured_fraction_theta_max 0.996
_diffrn_measurement_device_type Saturn70
_diffrn_measurement_method CCD_Profile_fitting
_diffrn_radiation_monochromator graphite
_diffrn_radiation_source 'fine-focus sealed tube'
_diffrn_radiation_type MoK\a
_diffrn_radiation_wavelength 0.71073
_diffrn_reflns_av_R_equivalents 0.0532
_diffrn_reflns_av_sigmaI/netI 0.0281
_diffrn_reflns_limit_h_max 19
_diffrn_reflns_limit_h_min -18
_diffrn_reflns_limit_k_max 16
_diffrn_reflns_limit_k_min -17
_diffrn_reflns_limit_l_max 22
_diffrn_reflns_limit_l_min -22
_diffrn_reflns_number 26473
_diffrn_reflns_theta_full 25.05
_diffrn_reflns_theta_max 25.05
_diffrn_reflns_theta_min 2.13
_exptl_absorpt_coefficient_mu 1.141
_exptl_absorpt_correction_T_max 1.0000
_exptl_absorpt_correction_T_min 0.4179
_exptl_absorpt_correction_type multi-scan
_exptl_absorpt_process_details sadabs
_exptl_crystal_colour Yellow
_exptl_crystal_density_diffrn 1.478
_exptl_crystal_density_method 'not measured'
_exptl_crystal_description Prism
_exptl_crystal_F_000 2048
_exptl_crystal_size_max 0.400
_exptl_crystal_size_mid 0.080
_exptl_crystal_size_min 0.070
_refine_diff_density_max 0.863
_refine_diff_density_min -0.666
_refine_diff_density_rms 0.106
_refine_ls_extinction_method SHELXL
_refine_ls_goodness_of_fit_ref 1.137
_refine_ls_hydrogen_treatment constr
_refine_ls_matrix_type full
_refine_ls_number_parameters 298
_refine_ls_number_reflns 3948
_refine_ls_number_restraints 0
_refine_ls_restrained_S_all 1.137
_refine_ls_R_factor_all 0.0859
_refine_ls_R_factor_gt 0.0727
_refine_ls_shift/su_max 0.001
_refine_ls_shift/su_mean 0.000
_refine_ls_structure_factor_coef Fsqd
_refine_ls_weighting_details 'calc w=1/[\s^2^(Fo^2^)+(0.1391P)^2^+2.8818P] where P=(Fo^2^+2Fc^2^)/3'
_refine_ls_weighting_scheme calc
_refine_ls_wR_factor_gt 0.2220
_refine_ls_wR_factor_ref 0.2363
_reflns_number_gt 3367
_reflns_number_total 3948
_reflns_threshold_expression >2sigma(I)
_cod_data_source_file cg200142f_si_002.cif
_cod_data_source_block 3
_cod_depositor_comments
;
The following automatic conversions were performed:

'_exptl_absorpt_correction_type' value 'Multi-scan' changed to
'multi-scan' according to
/home/saulius/struct/CIF-dictionaries/cif_core.dic dictionary named
'cif_core.dic' version 2.4.1 from 2010-06-29.

Automatic conversion script
Id: cif_fix_values 1715 2011-07-08 13:25:40Z adriana 
;
_cod_original_sg_symbol_H-M Pbca
_cod_database_code 4500708

loop_
_symmetry_equiv_pos_as_xyz
'x, y, z'
'-x+1/2, -y, z+1/2'
'-x, y+1/2, -z+1/2'
'x+1/2, -y+1/2, -z'
'-x, -y, -z'
'x-1/2, y, -z-1/2'
'x, -y-1/2, z-1/2'
'-x-1/2, y-1/2, z'

loop_
_atom_site_label
_atom_site_type_symbol
_atom_site_fract_x
_atom_site_fract_y
_atom_site_fract_z
_atom_site_U_iso_or_equiv
_atom_site_adp_type
_atom_site_occupancy
_atom_site_symmetry_multiplicity
_atom_site_calc_flag
_atom_site_refinement_flags
Zn1 Zn 0.57536(4) 0.71748(4) 0.54905(3) 0.0605(3) Uani 1 1 d .
N1 N 0.5486(3) 0.5990(3) 0.6061(2) 0.0586(10) Uani 1 1 d .
N2 N 0.4593(3) 0.6855(3) 0.5084(2) 0.0613(10) Uani 1 1 d .
O1 O 0.5769(3) 0.8421(3) 0.5898(2) 0.0809(11) Uani 1 1 d .
O2 O 0.6613(3) 0.7651(3) 0.6601(3) 0.0913(13) Uani 1 1 d .
O3 O 0.6728(3) 0.6767(3) 0.49164(19) 0.0799(11) Uani 1 1 d .
O4 O 0.6117(4) 0.7869(3) 0.4303(3) 0.0988(15) Uani 1 1 d .
C1 C 0.6259(3) 0.8382(4) 0.6417(3) 0.0667(13) Uani 1 1 d .
C2 C 0.6404(3) 0.9269(3) 0.6823(3) 0.0626(12) Uani 1 1 d .
C3 C 0.5987(4) 1.0076(4) 0.6655(3) 0.0777(16) Uani 1 1 d .
H3 H 0.5618 1.0079 0.6282 0.093 Uiso 1 1 calc R
C4 C 0.6116(4) 1.0886(4) 0.7042(3) 0.0760(15) Uani 1 1 d .
H4 H 0.5831 1.1421 0.6920 0.091 Uiso 1 1 calc R
C5 C 0.6660(3) 1.0910(3) 0.7603(2) 0.0586(12) Uani 1 1 d .
C6 C 0.7083(3) 1.0095(3) 0.7751(3) 0.0658(13) Uani 1 1 d .
H6 H 0.7463 1.0093 0.8116 0.079 Uiso 1 1 calc R
C7 C 0.6960(3) 0.9283(4) 0.7374(3) 0.0689(13) Uani 1 1 d .
H7 H 0.7251 0.8751 0.7492 0.083 Uiso 1 1 calc R
C8 C 0.6770(3) 1.1759(3) 0.8044(2) 0.0603(12) Uani 1 1 d .
C9 C 0.6153(4) 1.2447(4) 0.8074(3) 0.0697(14) Uani 1 1 d .
H9 H 0.5687 1.2394 0.7793 0.084 Uiso 1 1 calc R
C10 C 0.6232(4) 1.3216(4) 0.8523(3) 0.0728(14) Uani 1 1 d .
H10 H 0.5822 1.3667 0.8535 0.087 Uiso 1 1 calc R
C11 C 0.6926(4) 1.3297(4) 0.8951(3) 0.0697(14) Uani 1 1 d .
H11 H 0.6977 1.3798 0.9252 0.084 Uiso 1 1 calc R
C12 C 0.7544(4) 1.2628(4) 0.8925(3) 0.0648(13) Uani 1 1 d .
C13 C 0.7468(4) 1.1873(4) 0.8466(3) 0.0651(12) Uani 1 1 d .
H13 H 0.7892 1.1440 0.8443 0.078 Uiso 1 1 calc R
C14 C 0.6716(5) 0.7335(4) 0.4409(3) 0.0764(18) Uani 1 1 d .
C15 C 0.5968(4) 0.5590(4) 0.6556(3) 0.0714(14) Uani 1 1 d .
H15 H 0.6449 0.5890 0.6694 0.086 Uiso 1 1 calc R
C16 C 0.5774(4) 0.4769(4) 0.6859(4) 0.0799(16) Uani 1 1 d .
H16 H 0.6122 0.4509 0.7191 0.096 Uiso 1 1 calc R
C17 C 0.5056(4) 0.4327(4) 0.6669(3) 0.0830(17) Uani 1 1 d .
H17 H 0.4907 0.3774 0.6883 0.100 Uiso 1 1 calc R
C18 C 0.4562(4) 0.4703(4) 0.6163(3) 0.0688(14) Uani 1 1 d .
H18 H 0.4088 0.4394 0.6018 0.083 Uiso 1 1 calc R
C19 C 0.4778(3) 0.5564(3) 0.5861(2) 0.0562(11) Uani 1 1 d .
C20 C 0.4279(3) 0.6040(4) 0.5326(3) 0.0584(12) Uani 1 1 d .
C21 C 0.3525(4) 0.5714(4) 0.5068(3) 0.0766(15) Uani 1 1 d .
H21 H 0.3311 0.5152 0.5222 0.092 Uiso 1 1 calc R
C22 C 0.3101(4) 0.6238(5) 0.4579(3) 0.0872(18) Uani 1 1 d .
H22 H 0.2597 0.6030 0.4406 0.105 Uiso 1 1 calc R
C23 C 0.3419(4) 0.7060(5) 0.4350(4) 0.0828(18) Uani 1 1 d .
H23 H 0.3136 0.7418 0.4024 0.099 Uiso 1 1 calc R
C24 C 0.4160(4) 0.7344(5) 0.4609(3) 0.0740(16) Uani 1 1 d .
H24 H 0.4379 0.7901 0.4450 0.089 Uiso 1 1 calc R
O5 O 0.5624(4) 0.7210(5) 0.7887(4) 0.148(3) Uani 1 1 d .
H5A H 0.5812 0.7037 0.8288 0.222 Uiso 1 1 d R
H5B H 0.6070 0.7106 0.7592 0.222 Uiso 1 1 d R
O6 O 0.5893(9) 0.9801(7) 0.4584(6) 0.256(7) Uani 1 1 d .
H6A H 0.5631 0.9660 0.4966 0.384 Uiso 1 1 d R
H6B H 0.6027 0.9273 0.4379 0.384 Uiso 1 1 d R

loop_
_atom_site_aniso_label
_atom_site_aniso_U_11
_atom_site_aniso_U_22
_atom_site_aniso_U_33
_atom_site_aniso_U_23
_atom_site_aniso_U_13
_atom_site_aniso_U_12
Zn1 0.0675(5) 0.0582(4) 0.0558(4) -0.0038(2) -0.0002(2) -0.0124(2)
N1 0.063(2) 0.055(2) 0.058(2) -0.0068(17) 0.0047(19) -0.0062(18)
N2 0.061(2) 0.063(2) 0.060(2) -0.0099(19) -0.0007(19) -0.002(2)
O1 0.097(3) 0.070(2) 0.076(3) -0.015(2) -0.007(2) -0.0218(19)
O2 0.097(3) 0.073(3) 0.104(3) -0.022(2) -0.004(3) -0.008(2)
O3 0.100(3) 0.080(2) 0.059(2) 0.0049(18) 0.017(2) -0.032(2)
O4 0.109(4) 0.090(3) 0.097(3) 0.014(2) 0.041(3) -0.013(3)
C1 0.064(3) 0.074(3) 0.062(3) -0.011(3) 0.008(2) -0.021(3)
C2 0.061(3) 0.067(3) 0.060(3) -0.007(2) 0.007(2) -0.016(2)
C3 0.096(4) 0.083(4) 0.053(3) -0.004(3) -0.021(3) -0.017(3)
C4 0.101(4) 0.058(3) 0.069(3) -0.003(2) -0.026(3) -0.008(3)
C5 0.068(3) 0.059(3) 0.048(2) 0.005(2) -0.006(2) -0.018(2)
C6 0.066(3) 0.069(3) 0.062(3) -0.006(2) -0.008(2) -0.010(2)
C7 0.067(3) 0.069(3) 0.071(3) -0.009(2) -0.003(3) -0.008(3)
C8 0.077(3) 0.059(3) 0.046(2) 0.005(2) -0.007(2) -0.017(2)
C9 0.084(4) 0.067(3) 0.058(3) 0.001(3) -0.009(3) -0.016(3)
C10 0.083(4) 0.066(3) 0.069(3) -0.003(2) -0.003(3) -0.010(3)
C11 0.096(4) 0.062(3) 0.051(3) -0.001(2) 0.001(3) -0.022(3)
C12 0.079(3) 0.062(3) 0.054(3) 0.007(2) -0.012(2) -0.025(3)
C13 0.078(3) 0.062(3) 0.055(3) 0.003(2) -0.006(2) -0.011(3)
C14 0.100(5) 0.065(3) 0.064(3) -0.008(3) 0.009(3) -0.035(3)
C15 0.072(3) 0.071(3) 0.070(3) 0.004(3) -0.005(3) -0.003(3)
C16 0.086(4) 0.074(4) 0.080(4) 0.013(3) 0.007(3) 0.001(3)
C17 0.104(5) 0.065(3) 0.080(4) 0.015(3) 0.030(4) 0.006(3)
C18 0.071(3) 0.063(3) 0.072(3) -0.008(3) 0.020(3) -0.011(3)
C19 0.059(3) 0.055(2) 0.055(3) -0.014(2) 0.014(2) -0.005(2)
C20 0.053(3) 0.063(3) 0.059(3) -0.016(2) 0.007(2) -0.007(2)
C21 0.066(3) 0.086(4) 0.078(4) -0.014(3) 0.005(3) -0.015(3)
C22 0.061(3) 0.118(5) 0.082(4) -0.023(4) -0.012(3) 0.003(4)
C23 0.080(4) 0.092(4) 0.076(4) -0.010(3) -0.008(3) 0.018(3)
C24 0.080(4) 0.071(3) 0.070(4) -0.004(3) -0.008(3) 0.007(3)
O5 0.112(5) 0.208(8) 0.123(5) -0.008(5) 0.004(4) 0.002(4)
O6 0.40(2) 0.127(7) 0.244(12) 0.038(7) -0.033(11) 0.036(8)

loop_
_atom_type_symbol
_atom_type_description
_atom_type_scat_dispersion_real
_atom_type_scat_dispersion_imag
_atom_type_scat_source
C C 0.0033 0.0016 'International Tables Vol C Tables 4.2.6.8 and 6.1.1.4'
H H 0.0000 0.0000 'International Tables Vol C Tables 4.2.6.8 and 6.1.1.4'
N N 0.0061 0.0033 'International Tables Vol C Tables 4.2.6.8 and 6.1.1.4'
O O 0.0106 0.0060 'International Tables Vol C Tables 4.2.6.8 and 6.1.1.4'
Zn Zn 0.2839 1.4301 'International Tables Vol C Tables 4.2.6.8 and 6.1.1.4'

loop_
_geom_angle_atom_site_label_1
_geom_angle_atom_site_label_2
_geom_angle_atom_site_label_3
_geom_angle
_geom_angle_site_symmetry_3
O1 Zn1 O3 118.48(16) .
O1 Zn1 N1 123.42(18) .
O3 Zn1 N1 102.02(16) .
O1 Zn1 N2 111.28(17) .
O3 Zn1 N2 115.95(17) .
N1 Zn1 N2 79.96(17) .
C19 N1 C15 119.3(4) .
C19 N1 Zn1 113.7(3) .
C15 N1 Zn1 126.8(4) .
C24 N2 C20 119.2(5) .
C24 N2 Zn1 127.1(4) .
C20 N2 Zn1 113.6(3) .
C1 O1 Zn1 106.1(4) .
C14 O3 Zn1 102.5(4) .
O2 C1 O1 122.8(5) .
O2 C1 C2 119.9(5) .
O1 C1 C2 117.3(5) .
C3 C2 C7 118.7(5) .
C3 C2 C1 121.1(5) .
C7 C2 C1 120.2(5) .
C2 C3 C4 120.6(5) .
C2 C3 H3 119.7 .
C4 C3 H3 119.7 .
C5 C4 C3 121.5(5) .
C5 C4 H4 119.2 .
C3 C4 H4 119.2 .
C4 C5 C6 116.7(5) .
C4 C5 C8 122.0(5) .
C6 C5 C8 121.3(4) .
C7 C6 C5 122.5(5) .
C7 C6 H6 118.7 .
C5 C6 H6 118.7 .
C2 C7 C6 120.0(5) .
C2 C7 H7 120.0 .
C6 C7 H7 120.0 .
C13 C8 C9 117.6(5) .
C13 C8 C5 121.2(5) .
C9 C8 C5 121.1(4) .
C8 C9 C10 121.1(5) .
C8 C9 H9 119.4 .
C10 C9 H9 119.4 .
C11 C10 C9 119.7(6) .
C11 C10 H10 120.1 .
C9 C10 H10 120.1 .
C12 C11 C10 120.0(5) .
C12 C11 H11 120.0 .
C10 C11 H11 120.0 .
C11 C12 C13 119.9(5) .
C11 C12 C14 121.4(5) 2_675
C13 C12 C14 118.6(5) 2_675
C8 C13 C12 121.5(5) .
C8 C13 H13 119.2 .
C12 C13 H13 119.2 .
O4 C14 O3 122.1(6) .
O4 C14 C12 119.3(5) 2_674
O3 C14 C12 118.5(7) 2_674
N1 C15 C16 122.5(6) .
N1 C15 H15 118.7 .
C16 C15 H15 118.7 .
C15 C16 C17 119.3(6) .
C15 C16 H16 120.4 .
C17 C16 H16 120.4 .
C18 C17 C16 119.8(5) .
C18 C17 H17 120.1 .
C16 C17 H17 120.1 .
C17 C18 C19 119.6(5) .
C17 C18 H18 120.2 .
C19 C18 H18 120.2 .
N1 C19 C18 119.4(5) .
N1 C19 C20 116.6(4) .
C18 C19 C20 123.9(5) .
N2 C20 C21 119.7(5) .
N2 C20 C19 115.7(4) .
C21 C20 C19 124.5(5) .
C22 C21 C20 119.1(6) .
C22 C21 H21 120.4 .
C20 C21 H21 120.4 .
C23 C22 C21 120.4(6) .
C23 C22 H22 119.8 .
C21 C22 H22 119.8 .
C24 C23 C22 118.5(6) .
C24 C23 H23 120.8 .
C22 C23 H23 120.8 .
N2 C24 C23 123.1(6) .
N2 C24 H24 118.4 .
C23 C24 H24 118.4 .
H5A O5 H5B 102.8 .
H6A O6 H6B 107.0 .

loop_
_geom_bond_atom_site_label_1
_geom_bond_atom_site_label_2
_geom_bond_distance
_geom_bond_site_symmetry_2
Zn1 O1 1.963(4) .
Zn1 O3 2.010(4) .
Zn1 N1 2.076(4) .
Zn1 N2 2.084(4) .
N1 C19 1.356(6) .
N1 C15 1.356(7) .
N2 C24 1.348(8) .
N2 C20 1.365(7) .
O1 C1 1.272(7) .
O2 C1 1.252(7) .
O3 C14 1.272(7) .
O4 C14 1.256(9) .
C1 C2 1.518(7) .
C2 C3 1.385(8) .
C2 C7 1.386(7) .
C3 C4 1.402(7) .
C3 H3 0.9300 .
C4 C5 1.388(7) .
C4 H4 0.9300 .
C5 C6 1.392(7) .
C5 C8 1.500(7) .
C6 C7 1.390(7) .
C6 H6 0.9300 .
C7 H7 0.9300 .
C8 C13 1.399(7) .
C8 C9 1.410(8) .
C9 C10 1.410(8) .
C9 H9 0.9300 .
C10 C11 1.395(8) .
C10 H10 0.9300 .
C11 C12 1.391(8) .
C11 H11 0.9300 .
C12 C13 1.405(8) .
C12 C14 1.515(9) 2_675
C13 H13 0.9300 .
C14 C12 1.515(8) 2_674
C15 C16 1.357(8) .
C15 H15 0.9300 .
C16 C17 1.374(9) .
C16 H16 0.9300 .
C17 C18 1.368(8) .
C17 H17 0.9300 .
C18 C19 1.417(7) .
C18 H18 0.9300 .
C19 C20 1.472(7) .
C20 C21 1.398(7) .
C21 C22 1.386(9) .
C21 H21 0.9300 .
C22 C23 1.368(10) .
C22 H22 0.9300 .
C23 C24 1.361(9) .
C23 H23 0.9300 .
C24 H24 0.9300 .
O5 H5A 0.8620 .
O5 H5B 0.9277 .
O6 H6A 0.8685 .
O6 H6B 0.8857 .

loop_
_geom_hbond_atom_site_label_D
_geom_hbond_atom_site_label_H
_geom_hbond_atom_site_label_A
_geom_hbond_distance_DH
_geom_hbond_distance_HA
_geom_hbond_distance_DA
_geom_hbond_angle_DHA
_geom_hbond_site_symmetry_A
_geom_hbond_publ_flag
O5 H5A O4 0.86 2.01 2.827(10) 158.1 7_576 y
O5 H5B O2 0.93 2.23 3.003(9) 140.0 . y
O6 H6A O6 0.87 2.72 3.35(3) 129.8 5_676 y
O6 H6B O4 0.89 2.04 2.865(11) 155.0 . y

loop_
_geom_torsion_atom_site_label_1
_geom_torsion_atom_site_label_2
_geom_torsion_atom_site_label_3
_geom_torsion_atom_site_label_4
_geom_torsion
_geom_torsion_site_symmetry_1
_geom_torsion_site_symmetry_4
O1 Zn1 N1 C19 114.5(3) . .
O3 Zn1 N1 C19 -109.0(3) . .
N2 Zn1 N1 C19 5.6(3) . .
O1 Zn1 N1 C15 -70.3(5) . .
O3 Zn1 N1 C15 66.1(4) . .
N2 Zn1 N1 C15 -179.3(4) . .
O1 Zn1 N2 C24 55.1(5) . .
O3 Zn1 N2 C24 -84.2(5) . .
N1 Zn1 N2 C24 177.2(5) . .
O1 Zn1 N2 C20 -127.3(3) . .
O3 Zn1 N2 C20 93.4(3) . .
N1 Zn1 N2 C20 -5.2(3) . .
O3 Zn1 O1 C1 -75.8(4) . .
N1 Zn1 O1 C1 54.1(4) . .
N2 Zn1 O1 C1 146.0(3) . .
O1 Zn1 O3 C14 -62.9(4) . .
N1 Zn1 O3 C14 158.0(3) . .
N2 Zn1 O3 C14 73.5(4) . .
Zn1 O1 C1 O2 -1.8(6) . .
Zn1 O1 C1 C2 178.6(3) . .
O2 C1 C2 C3 -176.5(5) . .
O1 C1 C2 C3 3.1(8) . .
O2 C1 C2 C7 3.4(8) . .
O1 C1 C2 C7 -177.0(5) . .
C7 C2 C3 C4 -1.0(9) . .
C1 C2 C3 C4 179.0(5) . .
C2 C3 C4 C5 -0.1(10) . .
C3 C4 C5 C6 1.4(9) . .
C3 C4 C5 C8 -176.6(5) . .
C4 C5 C6 C7 -1.7(8) . .
C8 C5 C6 C7 176.4(5) . .
C3 C2 C7 C6 0.7(8) . .
C1 C2 C7 C6 -179.2(5) . .
C5 C6 C7 C2 0.6(8) . .
C4 C5 C8 C13 -161.2(5) . .
C6 C5 C8 C13 20.8(7) . .
C4 C5 C8 C9 21.9(7) . .
C6 C5 C8 C9 -156.1(5) . .
C13 C8 C9 C10 -1.1(8) . .
C5 C8 C9 C10 175.8(5) . .
C8 C9 C10 C11 -0.5(8) . .
C9 C10 C11 C12 0.9(8) . .
C10 C11 C12 C13 0.3(8) . .
C10 C11 C12 C14 -176.6(5) . 2_675
C9 C8 C13 C12 2.4(7) . .
C5 C8 C13 C12 -174.6(4) . .
C11 C12 C13 C8 -2.0(8) . .
C14 C12 C13 C8 175.0(5) 2_675 .
Zn1 O3 C14 O4 -10.6(6) . .
Zn1 O3 C14 C12 168.5(4) . 2_674
C19 N1 C15 C16 0.8(8) . .
Zn1 N1 C15 C16 -174.1(4) . .
N1 C15 C16 C17 -1.2(9) . .
C15 C16 C17 C18 2.1(9) . .
C16 C17 C18 C19 -2.6(8) . .
C15 N1 C19 C18 -1.3(6) . .
Zn1 N1 C19 C18 174.2(3) . .
C15 N1 C19 C20 179.3(4) . .
Zn1 N1 C19 C20 -5.2(5) . .
C17 C18 C19 N1 2.2(7) . .
C17 C18 C19 C20 -178.4(5) . .
C24 N2 C20 C21 1.4(7) . .
Zn1 N2 C20 C21 -176.4(4) . .
C24 N2 C20 C19 -178.2(5) . .
Zn1 N2 C20 C19 4.0(5) . .
N1 C19 C20 N2 0.8(6) . .
C18 C19 C20 N2 -178.6(4) . .
N1 C19 C20 C21 -178.8(5) . .
C18 C19 C20 C21 1.8(7) . .
N2 C20 C21 C22 -1.4(8) . .
C19 C20 C21 C22 178.1(5) . .
C20 C21 C22 C23 0.4(9) . .
C21 C22 C23 C24 0.5(10) . .
C20 N2 C24 C23 -0.5(9) . .
Zn1 N2 C24 C23 177.0(5) . .
C22 C23 C24 N2 -0.5(10) . .
